data_2243977
loop_
_publ_author_name
'Tarlton, Michael L.'
'Kelley, Steven P.'
'Walensky, Justin R.'

_publ_section_title
;
 Crystal structures of metallocene complexes with uranium--germanium bonds
;
_journal_issue 12
_journal_name_full 'Acta Crystallographica Section E'
_journal_page_first 1258
_journal_page_last 1262
_journal_paper_doi 10.1107/S2056989021011269
_journal_volume 77
_journal_year 2021
_chemical_formula_iupac '[Ge U (C10 H15)2 (C8 H3 F6)2 F H]'
_chemical_formula_moiety 'C37 H39 F13 Ge U'
_chemical_formula_sum 'C37 H39 F13 Ge U'
_chemical_formula_weight 1041.30
_chemical_name_systematic
Bis[3,5-bis(trifluoromethyl)phenyl-2\k<i>C</i>^1^](fluorido-1\k<i>I</i>)(hydrido-2\k<i>H</i>)bis[1,1(\h^5^)-pentamethylcyclopentadienyl]germaniumuranium(<i>Ge</i>---<i>U</i>)
_space_group_crystal_system monoclinic
_space_group_IT_number 15
_space_group_name_Hall '-C 2yc'
_space_group_name_H-M_alt 'C 1 2/c 1'
_atom_sites_solution_hydrogens geom
_atom_sites_solution_primary dual
_atom_sites_solution_secondary difmap
_audit_creation_method SHELXL-2017/1
_cell_angle_alpha 90
_cell_angle_beta 95.028(2)
_cell_angle_gamma 90
_cell_formula_units_Z 8
_cell_length_a 34.160(3)
_cell_length_b 13.5237(11)
_cell_length_c 16.2986(13)
_cell_measurement_reflns_used 9918
_cell_measurement_temperature 100(2)
_cell_measurement_theta_max 23.29
_cell_measurement_theta_min 2.34
_cell_volume 7500.5(11)
_computing_cell_refinement
;
APEX3 and SAINT Bruker, 2015)
;
_computing_data_collection
;
APEX3 (Bruker, 2015)
;
_computing_data_reduction
;
APEX3 and SAINT (Bruker, 2015)
;
_computing_molecular_graphics
;
<i>OLEX2</i> (Dolomanov <i>et al.</i>,  2009)
;
_computing_publication_material
;
<i>OLEX2</i> (Dolomanov <i>et al.</i>,  2009)
;
_computing_structure_refinement
;
ShelXL (Sheldrick, 2015b)
;
_computing_structure_solution
;
ShelXT (Sheldrick, 2015a)
;
_diffrn_ambient_temperature 100(2)
_diffrn_measured_fraction_theta_full 1.000
_diffrn_measured_fraction_theta_max 0.999
_diffrn_measurement_device_type 'Bruker APEXII CCD'
_diffrn_measurement_method '\f and \w scans'
_diffrn_radiation_type MoK\a
_diffrn_radiation_wavelength 0.71073
_diffrn_reflns_av_R_equivalents 0.0808
_diffrn_reflns_av_unetI/netI 0.0506
_diffrn_reflns_limit_h_max 42
_diffrn_reflns_limit_h_min -42
_diffrn_reflns_limit_k_max 16
_diffrn_reflns_limit_k_min -16
_diffrn_reflns_limit_l_max 20
_diffrn_reflns_limit_l_min -20
_diffrn_reflns_number 65643
_diffrn_reflns_theta_full 25.242
_diffrn_reflns_theta_max 26.455
_diffrn_reflns_theta_min 1.620
_exptl_absorpt_coefficient_mu 5.205
_exptl_absorpt_correction_T_max 0.5624
_exptl_absorpt_correction_T_min 0.5010
_exptl_absorpt_correction_type multi-scan
_exptl_absorpt_process_details
;
(SADABS; Bruker, 2015)
;
_exptl_crystal_colour 'clear dark red'
_exptl_crystal_density_diffrn 1.844
_exptl_crystal_description prism
_exptl_crystal_F_000 4016
_exptl_crystal_size_max 0.100
_exptl_crystal_size_mid 0.100
_exptl_crystal_size_min 0.080
_refine_diff_density_max 1.680
_refine_diff_density_min -0.782
_refine_ls_extinction_method none
_refine_ls_goodness_of_fit_ref 1.050
_refine_ls_hydrogen_treatment constr
_refine_ls_matrix_type full
_refine_ls_number_parameters 492
_refine_ls_number_reflns 7720
_refine_ls_number_restraints 0
_refine_ls_restrained_S_all 1.050
_refine_ls_R_factor_all 0.0736
_refine_ls_R_factor_gt 0.0412
_refine_ls_shift/su_max 0.001
_refine_ls_shift/su_mean 0.000
_refine_ls_structure_factor_coef Fsqd
_refine_ls_weighting_details 'w=1/[\s^2^(Fo^2^)+(0.0441P)^2^+21.6495P] where P=(Fo^2^+2Fc^2^)/3'
_refine_ls_weighting_scheme calc
_refine_ls_wR_factor_gt 0.0838
_refine_ls_wR_factor_ref 0.0941
_reflns_number_gt 5563
_reflns_number_total 7720
_reflns_threshold_expression 'I > 2\s(I)'
_cod_data_source_file vm2256sup1.cif
_cod_data_source_block 2
_cod_original_cell_volume 7500.4(10)
_cod_original_sg_symbol_H-M 'C 2/c'
_cod_database_code 2243977
_shelx_space_group_comment
;
The symmetry employed for this shelxl refinement is uniquely defined
by the following loop, which should always be used as a source of
symmetry information in preference to the above space-group names.
They are only intended as comments.
;
_shelx_estimated_absorpt_t_min 0.624
_shelx_estimated_absorpt_t_max 0.681

loop_
_space_group_symop_operation_xyz
'x, y, z'
'-x, y, -z+1/2'
'x+1/2, y+1/2, z'
'-x+1/2, y+1/2, -z+1/2'
'-x, -y, -z'
'x, -y, z-1/2'
'-x+1/2, -y+1/2, -z'
'x+1/2, -y+1/2, z-1/2'

loop_
_atom_site_type_symbol
_atom_site_label
_atom_site_fract_x
_atom_site_fract_y
_atom_site_fract_z
_atom_site_U_iso_or_equiv
_atom_site_adp_type
_atom_site_calc_flag
_atom_site_occupancy
_atom_site_disorder_assembly
_atom_site_disorder_group
U U1 0.37698(2) 0.91030(2) 0.40571(2) 0.03137(8) Uani d 1 . .
Ge Ge1 0.34983(2) 0.70121(4) 0.35878(4) 0.02943(15) Uani d 1 . .
F F1 0.38083(14) 0.9430(4) 0.2718(3) 0.0798(14) Uani d 1 . .
F F1A 0.4259(6) 0.6888(19) 0.0809(14) 0.059(7) Uiso d 0.25 A 2
F F2 0.36774(11) 0.6810(3) 0.6963(2) 0.0528(10) Uani d 1 . .
F F2A 0.4111(7) 0.5508(19) 0.0457(14) 0.070(6) Uiso d 0.25 A 2
F F3 0.30596(11) 0.7033(3) 0.6925(2) 0.0527(10) Uani d 1 . .
F F3A 0.4673(6) 0.5837(17) 0.0875(12) 0.064(5) Uiso d 0.25 A 2
F F4 0.33071(13) 0.5681(3) 0.7388(2) 0.0590(11) Uani d 1 . .
F F5 0.2643(2) 0.3420(4) 0.5447(4) 0.125(3) Uani d 1 . .
F F6 0.30011(16) 0.3142(4) 0.4505(5) 0.128(3) Uani d 1 . .
F F7 0.24878(18) 0.3913(4) 0.4284(4) 0.106(2) Uani d 1 . .
F F8 0.42298(13) 0.3341(3) 0.3844(3) 0.0679(13) Uani d 1 . .
F F9 0.45845(18) 0.3155(4) 0.2866(3) 0.102(2) Uani d 1 . .
F F10 0.47779(16) 0.4025(4) 0.3882(4) 0.103(2) Uani d 1 . .
F F11 0.39263(19) 0.6235(7) 0.0486(3) 0.088(2) Uani d 0.75 A 1
F F12 0.4469(3) 0.6813(7) 0.0902(4) 0.089(3) Uani d 0.75 A 1
F F13 0.4411(4) 0.5303(5) 0.0554(4) 0.102(3) Uani d 0.75 A 1
C C1 0.30338(17) 0.9809(5) 0.3689(4) 0.0377(15) Uani d 1 . .
C C2 0.30009(17) 0.9202(5) 0.4381(4) 0.0359(14) Uani d 1 . .
C C3 0.32110(17) 0.9643(5) 0.5051(4) 0.0349(15) Uani d 1 . .
C C4 0.33680(19) 1.0537(5) 0.4790(5) 0.0451(17) Uani d 1 . .
C C5 0.3263(2) 1.0616(5) 0.3930(5) 0.0456(18) Uani d 1 . .
C C6 0.28286(19) 0.9627(6) 0.2847(4) 0.057(2) Uani d 1 . .
H H6A 0.302274 0.944506 0.246500 0.086 Uiso calc 1 . .
H H6B 0.269101 1.022952 0.265059 0.086 Uiso calc 1 . .
H H6C 0.263849 0.908854 0.287715 0.086 Uiso calc 1 . .
C C7 0.27336(17) 0.8335(5) 0.4455(5) 0.0482(18) Uani d 1 . .
H H7A 0.264189 0.809488 0.390379 0.072 Uiso calc 1 . .
H H7B 0.250742 0.853633 0.474574 0.072 Uiso calc 1 . .
H H7C 0.287652 0.780550 0.476327 0.072 Uiso calc 1 . .
C C8 0.3214(2) 0.9282(6) 0.5923(4) 0.0526(19) Uani d 1 . .
H H8A 0.330927 0.859888 0.595617 0.079 Uiso calc 1 . .
H H8B 0.294675 0.930990 0.609746 0.079 Uiso calc 1 . .
H H8C 0.338746 0.970290 0.628403 0.079 Uiso calc 1 . .
C C9 0.3541(2) 1.1334(6) 0.5340(6) 0.077(3) Uani d 1 . .
H H9A 0.369275 1.103688 0.581581 0.115 Uiso calc 1 . .
H H9B 0.333002 1.174235 0.553025 0.115 Uiso calc 1 . .
H H9C 0.371460 1.174702 0.503573 0.115 Uiso calc 1 . .
C C10 0.3358(3) 1.1463(6) 0.3375(6) 0.076(3) Uani d 1 . .
H H10A 0.356864 1.186643 0.365227 0.114 Uiso calc 1 . .
H H10B 0.312351 1.187129 0.325362 0.114 Uiso calc 1 . .
H H10C 0.344460 1.119977 0.286069 0.114 Uiso calc 1 . .
C C11 0.45358(18) 0.9564(6) 0.4048(5) 0.0511(19) Uani d 1 . .
C C12 0.45269(17) 0.8548(6) 0.4005(4) 0.0464(18) Uani d 1 . .
C C13 0.44244(16) 0.8168(5) 0.4758(4) 0.0367(15) Uani d 1 . .
C C14 0.43624(16) 0.8966(5) 0.5274(4) 0.0374(15) Uani d 1 . .
C C15 0.44352(18) 0.9842(5) 0.4837(5) 0.0457(17) Uani d 1 . .
C C16 0.4660(2) 1.0261(9) 0.3402(6) 0.110(4) Uani d 1 . .
H H16A 0.459523 0.997306 0.285517 0.165 Uiso calc 1 . .
H H16B 0.494410 1.037220 0.348837 0.165 Uiso calc 1 . .
H H16C 0.452177 1.089153 0.344149 0.165 Uiso calc 1 . .
C C17 0.4655(2) 0.7930(8) 0.3298(5) 0.090(3) Uani d 1 . .
H H17A 0.456631 0.724666 0.335665 0.135 Uiso calc 1 . .
H H17B 0.494219 0.794334 0.330707 0.135 Uiso calc 1 . .
H H17C 0.453917 0.820165 0.277461 0.135 Uiso calc 1 . .
C C18 0.4437(2) 0.7100(5) 0.5018(5) 0.065(2) Uani d 1 . .
H H18A 0.426927 0.700429 0.546950 0.097 Uiso calc 1 . .
H H18B 0.470798 0.691613 0.520396 0.097 Uiso calc 1 . .
H H18C 0.434235 0.668309 0.455030 0.097 Uiso calc 1 . .
C C19 0.4270(2) 0.8889(7) 0.6161(4) 0.064(2) Uani d 1 . .
H H19A 0.420021 0.954337 0.636099 0.096 Uiso calc 1 . .
H H19B 0.450102 0.863895 0.649682 0.096 Uiso calc 1 . .
H H19C 0.404921 0.843410 0.620074 0.096 Uiso calc 1 . .
C C20 0.4470(2) 1.0879(6) 0.5166(7) 0.084(3) Uani d 1 . .
H H20A 0.430763 1.132280 0.480334 0.126 Uiso calc 1 . .
H H20B 0.474508 1.109160 0.518893 0.126 Uiso calc 1 . .
H H20C 0.438032 1.089872 0.572071 0.126 Uiso calc 1 . .
C C21 0.33441(17) 0.6153(4) 0.4498(4) 0.0304(13) Uani d 1 . .
C C22 0.34129(16) 0.6465(4) 0.5310(4) 0.0298(13) Uani d 1 . .
H H22 0.355005 0.706794 0.542250 0.036 Uiso calc 1 . .
C C23 0.32877(16) 0.5925(4) 0.5960(4) 0.0298(13) Uani d 1 . .
C C24 0.30822(17) 0.5052(4) 0.5809(4) 0.0355(15) Uani d 1 . .
H H24 0.299070 0.468129 0.624861 0.043 Uiso calc 1 . .
C C25 0.30132(17) 0.4732(4) 0.5005(4) 0.0331(14) Uani d 1 . .
C C26 0.31381(16) 0.5275(4) 0.4362(4) 0.0325(14) Uani d 1 . .
H H26 0.308182 0.504397 0.381438 0.039 Uiso calc 1 . .
C C27 0.33361(18) 0.6341(5) 0.6810(4) 0.0374(15) Uani d 1 . .
C C28 0.2795(2) 0.3801(5) 0.4824(5) 0.0458(17) Uani d 1 . .
C C29 0.38704(17) 0.6139(4) 0.3047(4) 0.0322(14) Uani d 1 . .
C C30 0.40422(16) 0.5301(4) 0.3407(4) 0.0313(13) Uani d 1 . .
H H30 0.399218 0.513209 0.395424 0.038 Uiso calc 1 . .
C C31 0.42879(17) 0.4699(4) 0.2982(4) 0.0328(14) Uani d 1 . .
C C32 0.43653(18) 0.4931(5) 0.2190(4) 0.0353(14) Uani d 1 . .
H H32 0.453532 0.452673 0.190272 0.042 Uiso calc 1 . .
C C33 0.41927(19) 0.5758(4) 0.1818(4) 0.0345(14) Uani d 1 . .
C C34 0.39482(17) 0.6349(5) 0.2230(4) 0.0338(14) Uani d 1 . .
H H34 0.382949 0.691027 0.196017 0.041 Uiso calc 1 . .
C C35 0.4467(2) 0.3801(5) 0.3383(4) 0.0454(17) Uani d 1 . .
C C36 0.4265(2) 0.6010(5) 0.0957(4) 0.0425(16) Uani d 1 . .
C C37 0.30396(19) 0.6882(5) 0.2750(4) 0.0440(16) Uani d 1 . .
H H37A 0.280389 0.714353 0.297535 0.066 Uiso calc 1 . .
H H37B 0.299901 0.618264 0.260811 0.066 Uiso calc 1 . .
H H37C 0.309036 0.725430 0.225470 0.066 Uiso calc 1 . .

loop_
_atom_site_aniso_label
_atom_site_aniso_U_11
_atom_site_aniso_U_22
_atom_site_aniso_U_33
_atom_site_aniso_U_12
_atom_site_aniso_U_13
_atom_site_aniso_U_23
U1 0.02538(11) 0.02903(13) 0.04074(15) 0.00002(10) 0.00874(9) -0.00207(11)
Ge1 0.0341(3) 0.0281(3) 0.0267(3) 0.0022(3) 0.0062(3) -0.0023(3)
F1 0.068(3) 0.100(4) 0.073(3) 0.009(3) 0.013(3) 0.026(3)
F2 0.055(2) 0.060(3) 0.041(2) -0.015(2) -0.0021(19) -0.0006(19)
F3 0.062(2) 0.059(3) 0.037(2) 0.007(2) 0.0064(19) -0.0077(19)
F4 0.080(3) 0.059(3) 0.037(2) -0.015(2) -0.001(2) 0.0139(19)
F5 0.205(7) 0.088(4) 0.089(4) -0.099(5) 0.049(4) -0.022(3)
F6 0.082(4) 0.048(3) 0.262(8) -0.015(3) 0.061(5) -0.070(4)
F7 0.100(4) 0.062(3) 0.147(5) -0.034(3) -0.036(4) -0.004(3)
F8 0.081(3) 0.050(3) 0.077(3) 0.022(2) 0.034(3) 0.026(2)
F9 0.168(5) 0.081(4) 0.064(3) 0.086(4) 0.049(3) 0.023(3)
F10 0.073(3) 0.101(4) 0.127(5) 0.010(3) -0.035(3) 0.042(4)
F11 0.061(4) 0.172(8) 0.032(3) 0.016(5) 0.009(3) 0.036(4)
F12 0.114(7) 0.113(7) 0.041(4) -0.080(6) 0.015(4) 0.012(4)
F13 0.217(10) 0.063(5) 0.037(4) 0.080(6) 0.062(5) 0.019(3)
C1 0.030(3) 0.048(4) 0.037(4) 0.014(3) 0.013(3) 0.014(3)
C2 0.030(3) 0.039(4) 0.041(4) 0.004(3) 0.014(3) 0.002(3)
C3 0.038(3) 0.038(4) 0.031(4) 0.013(3) 0.015(3) 0.002(3)
C4 0.037(3) 0.030(3) 0.070(5) 0.005(3) 0.013(3) -0.008(3)
C5 0.045(4) 0.039(4) 0.056(5) 0.010(3) 0.021(3) 0.017(3)
C6 0.038(4) 0.097(6) 0.038(4) 0.022(4) 0.009(3) 0.017(4)
C7 0.028(3) 0.051(4) 0.069(5) 0.000(3) 0.021(3) 0.004(4)
C8 0.057(4) 0.068(5) 0.035(4) 0.022(4) 0.019(3) 0.003(3)
C9 0.064(5) 0.059(5) 0.108(8) 0.007(4) 0.012(5) -0.043(5)
C10 0.093(6) 0.039(5) 0.102(7) 0.019(4) 0.048(6) 0.036(5)
C11 0.026(3) 0.081(6) 0.046(5) -0.016(4) 0.002(3) 0.021(4)
C12 0.023(3) 0.073(6) 0.044(4) -0.001(3) 0.007(3) -0.011(4)
C13 0.021(3) 0.038(4) 0.051(4) 0.005(3) 0.002(3) -0.002(3)
C14 0.025(3) 0.053(4) 0.034(4) 0.003(3) 0.001(3) -0.006(3)
C15 0.032(3) 0.034(4) 0.069(5) -0.009(3) -0.006(3) -0.002(4)
C16 0.059(5) 0.167(11) 0.102(8) -0.059(6) -0.010(5) 0.080(8)
C17 0.037(4) 0.169(10) 0.067(6) 0.005(5) 0.018(4) -0.049(6)
C18 0.045(4) 0.041(4) 0.103(7) 0.010(3) -0.021(4) 0.003(4)
C19 0.042(4) 0.112(7) 0.036(4) 0.004(4) -0.003(3) -0.001(4)
C20 0.047(4) 0.047(5) 0.151(9) -0.004(4) -0.033(5) -0.021(5)
C21 0.031(3) 0.029(3) 0.032(3) 0.002(2) 0.006(3) 0.000(3)
C22 0.032(3) 0.026(3) 0.032(3) 0.000(2) 0.005(3) -0.002(3)
C23 0.029(3) 0.028(3) 0.033(3) 0.000(3) 0.004(2) 0.002(3)
C24 0.032(3) 0.033(3) 0.043(4) 0.001(3) 0.011(3) 0.006(3)
C25 0.035(3) 0.023(3) 0.042(4) 0.002(3) 0.011(3) -0.005(3)
C26 0.037(3) 0.029(3) 0.032(3) 0.003(3) 0.008(3) -0.006(3)
C27 0.039(3) 0.035(4) 0.037(4) -0.004(3) -0.003(3) 0.007(3)
C28 0.053(4) 0.026(3) 0.059(5) -0.003(3) 0.012(4) -0.004(3)
C29 0.039(3) 0.025(3) 0.034(4) -0.004(3) 0.010(3) -0.011(3)
C30 0.038(3) 0.034(3) 0.023(3) -0.001(3) 0.009(3) -0.001(3)
C31 0.036(3) 0.033(3) 0.030(3) 0.000(3) 0.008(3) 0.000(3)
C32 0.040(3) 0.035(4) 0.033(4) 0.004(3) 0.012(3) -0.006(3)
C33 0.047(4) 0.030(3) 0.028(3) -0.003(3) 0.009(3) -0.001(3)
C34 0.041(3) 0.030(3) 0.031(4) 0.004(3) 0.009(3) -0.002(3)
C35 0.050(4) 0.053(4) 0.035(4) 0.014(3) 0.011(3) 0.006(3)
C36 0.064(5) 0.031(4) 0.034(4) 0.000(4) 0.018(3) -0.004(3)
C37 0.049(4) 0.046(4) 0.037(4) 0.010(3) 0.002(3) -0.004(3)

loop_
_atom_type_symbol
_atom_type_description
_atom_type_scat_dispersion_real
_atom_type_scat_dispersion_imag
_atom_type_scat_source
C C 0.0033 0.0016 'International Tables Vol C Tables 4.2.6.8 and 6.1.1.4'
H H 0.0000 0.0000 'International Tables Vol C Tables 4.2.6.8 and 6.1.1.4'
F F 0.0171 0.0103 'International Tables Vol C Tables 4.2.6.8 and 6.1.1.4'
Ge Ge 0.1547 1.8001 'International Tables Vol C Tables 4.2.6.8 and 6.1.1.4'
U U -9.6767 9.6646 'International Tables Vol C Tables 4.2.6.8 and 6.1.1.4'

loop_
_geom_angle_atom_site_label_1
_geom_angle_atom_site_label_2
_geom_angle_atom_site_label_3
_geom_angle_site_symmetry_1
_geom_angle_site_symmetry_3
_geom_angle
_geom_angle_publ_flag
F1 U1 C5 . . 82.3(2) ?
F1 U1 C11 . . 78.98(19) ?
C5 U1 C11 . . 116.4(2) ?
F1 U1 C15 . . 105.5(2) ?
C5 U1 C15 . . 105.4(2) ?
C11 U1 C15 . . 30.4(2) ?
F1 U1 C12 . . 83.48(19) ?
C5 U1 C12 . . 145.5(2) ?
C11 U1 C12 . . 29.5(2) ?
C15 U1 C12 . . 49.3(2) ?
F1 U1 C1 . . 81.23(17) ?
C5 U1 C1 . . 29.7(2) ?
C11 U1 C1 . . 143.3(2) ?
C15 U1 C1 . . 134.6(2) ?
C12 U1 C1 . . 164.6(2) ?
F1 U1 C3 . . 129.29(18) ?
C5 U1 C3 . . 49.87(19) ?
C11 U1 C3 . . 132.6(2) ?
C15 U1 C3 . . 103.1(2) ?
C12 U1 C3 . . 145.1(2) ?
C1 U1 C3 . . 49.31(18) ?
F1 U1 C4 . . 111.3(2) ?
C5 U1 C4 . . 30.5(2) ?
C11 U1 C4 . . 111.5(2) ?
C15 U1 C4 . . 88.0(2) ?
C12 U1 C4 . . 137.3(2) ?
C1 U1 C4 . . 49.4(2) ?
C3 U1 C4 . . 29.99(19) ?
F1 U1 C14 . . 128.42(18) ?
C5 U1 C14 . . 123.0(2) ?
C11 U1 C14 . . 49.9(2) ?
C15 U1 C14 . . 30.33(19) ?
C12 U1 C14 . . 49.38(19) ?
C1 U1 C14 . . 143.59(19) ?
C3 U1 C14 . . 95.79(18) ?
C4 U1 C14 . . 95.8(2) ?
F1 U1 C2 . . 108.56(18) ?
C5 U1 C2 . . 49.49(19) ?
C11 U1 C2 . . 160.6(2) ?
C15 U1 C2 . . 132.6(2) ?
C12 U1 C2 . . 163.9(2) ?
C1 U1 C2 . . 30.00(18) ?
C3 U1 C2 . . 29.58(18) ?
C4 U1 C2 . . 49.20(19) ?
C14 U1 C2 . . 122.10(19) ?
F1 U1 C13 . . 112.51(18) ?
C5 U1 C13 . . 152.4(2) ?
C11 U1 C13 . . 49.4(2) ?
C15 U1 C13 . . 49.38(19) ?
C12 U1 C13 . . 29.9(2) ?
C1 U1 C13 . . 165.14(19) ?
C3 U1 C13 . . 117.94(19) ?
C4 U1 C13 . . 125.0(2) ?
C14 U1 C13 . . 29.71(18) ?
C2 U1 C13 . . 135.15(19) ?
F1 U1 Ge1 . . 88.92(14) ?
C5 U1 Ge1 . . 120.59(16) ?
C11 U1 Ge1 . . 119.17(19) ?
C15 U1 Ge1 . . 133.34(14) ?
C12 U1 Ge1 . . 90.33(16) ?
C1 U1 Ge1 . . 90.88(15) ?
C3 U1 Ge1 . . 100.65(14) ?
C4 U1 Ge1 . . 128.17(14) ?
C14 U1 Ge1 . . 108.11(14) ?
C2 U1 Ge1 . . 79.47(13) ?
C13 U1 Ge1 . . 84.01(13) ?
C21 Ge1 C37 . . 102.4(3) ?
C21 Ge1 C29 . . 101.7(2) ?
C37 Ge1 C29 . . 97.9(3) ?
C21 Ge1 U1 . . 116.65(17) ?
C37 Ge1 U1 . . 117.2(2) ?
C29 Ge1 U1 . . 117.87(16) ?
C5 C1 C2 . . 108.5(6) ?
C5 C1 C6 . . 126.6(6) ?
C2 C1 C6 . . 124.8(6) ?
C5 C1 U1 . . 73.9(4) ?
C2 C1 U1 . . 75.8(3) ?
C6 C1 U1 . . 119.6(4) ?
C3 C2 C1 . . 107.9(6) ?
C3 C2 C7 . . 123.3(6) ?
C1 C2 C7 . . 127.9(6) ?
C3 C2 U1 . . 74.5(3) ?
C1 C2 U1 . . 74.2(3) ?
C7 C2 U1 . . 125.6(4) ?
C2 C3 C4 . . 108.5(6) ?
C2 C3 C8 . . 124.4(6) ?
C4 C3 C8 . . 126.6(6) ?
C2 C3 U1 . . 75.9(3) ?
C4 C3 U1 . . 75.1(3) ?
C8 C3 U1 . . 122.1(4) ?
C3 C4 C5 . . 107.1(6) ?
C3 C4 C9 . . 125.6(7) ?
C5 C4 C9 . . 126.2(7) ?
C3 C4 U1 . . 74.9(3) ?
C5 C4 U1 . . 73.3(4) ?
C9 C4 U1 . . 126.3(5) ?
C1 C5 C4 . . 108.0(6) ?
C1 C5 C10 . . 125.1(7) ?
C4 C5 C10 . . 126.8(7) ?
C1 C5 U1 . . 76.4(4) ?
C4 C5 U1 . . 76.2(4) ?
C10 C5 U1 . . 117.0(5) ?
C1 C6 H6A . . 109.5 ?
C1 C6 H6B . . 109.5 ?
H6A C6 H6B . . 109.5 ?
C1 C6 H6C . . 109.5 ?
H6A C6 H6C . . 109.5 ?
H6B C6 H6C . . 109.5 ?
C2 C7 H7A . . 109.5 ?
C2 C7 H7B . . 109.5 ?
H7A C7 H7B . . 109.5 ?
C2 C7 H7C . . 109.5 ?
H7A C7 H7C . . 109.5 ?
H7B C7 H7C . . 109.5 ?
C3 C8 H8A . . 109.5 ?
C3 C8 H8B . . 109.5 ?
H8A C8 H8B . . 109.5 ?
C3 C8 H8C . . 109.5 ?
H8A C8 H8C . . 109.5 ?
H8B C8 H8C . . 109.5 ?
C4 C9 H9A . . 109.5 ?
C4 C9 H9B . . 109.5 ?
H9A C9 H9B . . 109.5 ?
C4 C9 H9C . . 109.5 ?
H9A C9 H9C . . 109.5 ?
H9B C9 H9C . . 109.5 ?
C5 C10 H10A . . 109.5 ?
C5 C10 H10B . . 109.5 ?
H10A C10 H10B . . 109.5 ?
C5 C10 H10C . . 109.5 ?
H10A C10 H10C . . 109.5 ?
H10B C10 H10C . . 109.5 ?
C12 C11 C15 . . 107.8(6) ?
C12 C11 C16 . . 126.7(9) ?
C15 C11 C16 . . 125.3(9) ?
C12 C11 U1 . . 75.6(4) ?
C15 C11 U1 . . 75.0(3) ?
C16 C11 U1 . . 118.9(5) ?
C11 C12 C13 . . 109.2(6) ?
C11 C12 C17 . . 125.5(8) ?
C13 C12 C17 . . 124.9(8) ?
C11 C12 U1 . . 74.8(4) ?
C13 C12 U1 . . 76.2(3) ?
C17 C12 U1 . . 121.1(4) ?
C14 C13 C12 . . 107.8(6) ?
C14 C13 C18 . . 125.1(7) ?
C12 C13 C18 . . 126.5(7) ?
C14 C13 U1 . . 74.5(3) ?
C12 C13 U1 . . 73.9(4) ?
C18 C13 U1 . . 124.4(4) ?
C13 C14 C15 . . 107.5(6) ?
C13 C14 C19 . . 125.4(7) ?
C15 C14 C19 . . 126.9(7) ?
C13 C14 U1 . . 75.8(3) ?
C15 C14 U1 . . 74.2(4) ?
C19 C14 U1 . . 120.0(4) ?
C11 C15 C14 . . 107.7(6) ?
C11 C15 C20 . . 123.8(8) ?
C14 C15 C20 . . 127.8(8) ?
C11 C15 U1 . . 74.6(4) ?
C14 C15 U1 . . 75.5(3) ?
C20 C15 U1 . . 123.5(5) ?
C11 C16 H16A . . 109.5 ?
C11 C16 H16B . . 109.5 ?
H16A C16 H16B . . 109.5 ?
C11 C16 H16C . . 109.5 ?
H16A C16 H16C . . 109.5 ?
H16B C16 H16C . . 109.5 ?
C12 C17 H17A . . 109.5 ?
C12 C17 H17B . . 109.5 ?
H17A C17 H17B . . 109.5 ?
C12 C17 H17C . . 109.5 ?
H17A C17 H17C . . 109.5 ?
H17B C17 H17C . . 109.5 ?
C13 C18 H18A . . 109.5 ?
C13 C18 H18B . . 109.5 ?
H18A C18 H18B . . 109.5 ?
C13 C18 H18C . . 109.5 ?
H18A C18 H18C . . 109.5 ?
H18B C18 H18C . . 109.5 ?
C14 C19 H19A . . 109.5 ?
C14 C19 H19B . . 109.5 ?
H19A C19 H19B . . 109.5 ?
C14 C19 H19C . . 109.5 ?
H19A C19 H19C . . 109.5 ?
H19B C19 H19C . . 109.5 ?
C15 C20 H20A . . 109.5 ?
C15 C20 H20B . . 109.5 ?
H20A C20 H20B . . 109.5 ?
C15 C20 H20C . . 109.5 ?
H20A C20 H20C . . 109.5 ?
H20B C20 H20C . . 109.5 ?
C26 C21 C22 . . 116.9(5) ?
C26 C21 Ge1 . . 123.0(4) ?
C22 C21 Ge1 . . 119.9(4) ?
C23 C22 C21 . . 122.0(5) ?
C23 C22 H22 . . 119.0 ?
C21 C22 H22 . . 119.0 ?
C24 C23 C22 . . 120.0(5) ?
C24 C23 C27 . . 120.1(5) ?
C22 C23 C27 . . 119.6(5) ?
C25 C24 C23 . . 118.5(6) ?
C25 C24 H24 . . 120.7 ?
C23 C24 H24 . . 120.7 ?
C26 C25 C24 . . 121.1(6) ?
C26 C25 C28 . . 119.1(6) ?
C24 C25 C28 . . 119.8(6) ?
C25 C26 C21 . . 121.4(6) ?
C25 C26 H26 . . 119.3 ?
C21 C26 H26 . . 119.3 ?
F4 C27 F2 . . 108.1(5) ?
F4 C27 F3 . . 105.9(5) ?
F2 C27 F3 . . 104.8(5) ?
F4 C27 C23 . . 113.8(5) ?
F2 C27 C23 . . 112.2(5) ?
F3 C27 C23 . . 111.6(5) ?
F6 C28 F5 . . 108.5(7) ?
F6 C28 F7 . . 104.0(7) ?
F5 C28 F7 . . 102.6(7) ?
F6 C28 C25 . . 113.0(6) ?
F5 C28 C25 . . 114.5(6) ?
F7 C28 C25 . . 113.2(6) ?
C30 C29 C34 . . 117.3(5) ?
C30 C29 Ge1 . . 124.1(4) ?
C34 C29 Ge1 . . 118.5(4) ?
C29 C30 C31 . . 121.2(5) ?
C29 C30 H30 . . 119.4 ?
C31 C30 H30 . . 119.4 ?
C32 C31 C30 . . 120.4(6) ?
C32 C31 C35 . . 119.6(5) ?
C30 C31 C35 . . 120.0(5) ?
C31 C32 C33 . . 119.2(5) ?
C31 C32 H32 . . 120.4 ?
C33 C32 H32 . . 120.4 ?
C34 C33 C32 . . 120.8(6) ?
C34 C33 C36 . . 119.2(6) ?
C32 C33 C36 . . 120.0(5) ?
C33 C34 C29 . . 121.2(6) ?
C33 C34 H34 . . 119.4 ?
C29 C34 H34 . . 119.4 ?
F9 C35 F8 . . 107.1(6) ?
F9 C35 F10 . . 106.0(6) ?
F8 C35 F10 . . 105.2(6) ?
F9 C35 C31 . . 113.7(6) ?
F8 C35 C31 . . 113.0(5) ?
F10 C35 C31 . . 111.3(6) ?
F2A C36 F1A . . 115.9(18) ?
F13 C36 F12 . . 110.8(8) ?
F13 C36 F11 . . 103.0(7) ?
F12 C36 F11 . . 102.0(7) ?
F2A C36 F3A . . 103.2(15) ?
F1A C36 F3A . . 98.2(13) ?
F2A C36 C33 . . 115.4(12) ?
F1A C36 C33 . . 114.2(12) ?
F13 C36 C33 . . 114.6(6) ?
F12 C36 C33 . . 113.1(6) ?
F11 C36 C33 . . 112.2(6) ?
F3A C36 C33 . . 107.2(10) ?
Ge1 C37 H37A . . 109.5 ?
Ge1 C37 H37B . . 109.5 ?
H37A C37 H37B . . 109.5 ?
Ge1 C37 H37C . . 109.5 ?
H37A C37 H37C . . 109.5 ?
H37B C37 H37C . . 109.5 ?

loop_
_geom_bond_atom_site_label_1
_geom_bond_atom_site_label_2
_geom_bond_site_symmetry_2
_geom_bond_distance
_geom_bond_publ_flag
U1 F1 . 2.243(5) ?
U1 C5 . 2.676(6) ?
U1 C11 . 2.691(6) ?
U1 C15 . 2.697(6) ?
U1 C12 . 2.701(6) ?
U1 C1 . 2.707(6) ?
U1 C3 . 2.710(5) ?
U1 C4 . 2.712(6) ?
U1 C14 . 2.713(6) ?
U1 C2 . 2.727(6) ?
U1 C13 . 2.731(6) ?
U1 Ge1 . 3.0524(7) ?
Ge1 C21 . 1.991(6) ?
Ge1 C37 . 1.994(6) ?
Ge1 C29 . 1.996(6) ?
F1A C36 . 1.21(2) ?
F2 C27 . 1.331(7) ?
F2A C36 . 1.15(2) ?
F3 C27 . 1.354(7) ?
F3A C36 . 1.43(2) ?
F4 C27 . 1.308(7) ?
F5 C28 . 1.288(8) ?
F6 C28 . 1.274(8) ?
F7 C28 . 1.319(9) ?
F8 C35 . 1.309(8) ?
F9 C35 . 1.302(8) ?
F10 C35 . 1.315(8) ?
F11 C36 . 1.367(9) ?
F12 C36 . 1.296(9) ?
F13 C36 . 1.284(8) ?
C1 C5 . 1.381(9) ?
C1 C2 . 1.407(8) ?
C1 C6 . 1.506(9) ?
C2 C3 . 1.388(9) ?
C2 C7 . 1.498(9) ?
C3 C4 . 1.403(9) ?
C3 C8 . 1.502(9) ?
C4 C5 . 1.419(10) ?
C4 C9 . 1.491(10) ?
C5 C10 . 1.512(9) ?
C6 H6A . 0.9800 ?
C6 H6B . 0.9800 ?
C6 H6C . 0.9800 ?
C7 H7A . 0.9800 ?
C7 H7B . 0.9800 ?
C7 H7C . 0.9800 ?
C8 H8A . 0.9800 ?
C8 H8B . 0.9800 ?
C8 H8C . 0.9800 ?
C9 H9A . 0.9800 ?
C9 H9B . 0.9800 ?
C9 H9C . 0.9800 ?
C10 H10A . 0.9800 ?
C10 H10B . 0.9800 ?
C10 H10C . 0.9800 ?
C11 C12 . 1.375(11) ?
C11 C15 . 1.411(10) ?
C11 C16 . 1.501(10) ?
C12 C13 . 1.403(9) ?
C12 C17 . 1.519(10) ?
C13 C14 . 1.396(9) ?
C13 C18 . 1.505(9) ?
C14 C15 . 1.415(9) ?
C14 C19 . 1.510(9) ?
C15 C20 . 1.502(10) ?
C16 H16A . 0.9800 ?
C16 H16B . 0.9800 ?
C16 H16C . 0.9800 ?
C17 H17A . 0.9800 ?
C17 H17B . 0.9800 ?
C17 H17C . 0.9800 ?
C18 H18A . 0.9800 ?
C18 H18B . 0.9800 ?
C18 H18C . 0.9800 ?
C19 H19A . 0.9800 ?
C19 H19B . 0.9800 ?
C19 H19C . 0.9800 ?
C20 H20A . 0.9800 ?
C20 H20B . 0.9800 ?
C20 H20C . 0.9800 ?
C21 C26 . 1.388(8) ?
C21 C22 . 1.389(8) ?
C22 C23 . 1.386(8) ?
C22 H22 . 0.9500 ?
C23 C24 . 1.384(8) ?
C23 C27 . 1.491(9) ?
C24 C25 . 1.380(8) ?
C24 H24 . 0.9500 ?
C25 C26 . 1.377(8) ?
C25 C28 . 1.479(9) ?
C26 H26 . 0.9500 ?
C29 C30 . 1.383(8) ?
C29 C34 . 1.410(8) ?
C30 C31 . 1.397(8) ?
C30 H30 . 0.9500 ?
C31 C32 . 1.377(8) ?
C31 C35 . 1.485(9) ?
C32 C33 . 1.379(8) ?
C32 H32 . 0.9500 ?
C33 C34 . 1.374(8) ?
C33 C36 . 1.486(9) ?
C34 H34 . 0.9500 ?
C37 H37A . 0.9800 ?
C37 H37B . 0.9800 ?
C37 H37C . 0.9800 ?

_cod_database_fobs_code 2243977
